data_4107433
loop_
_publ_author_name
'Georgios C. Vougioukalakis'
'Robert H. Grubbs'

_publ_contact_author
;       Michael W. Day
        Beckman Institute
        California Institute of Technology
        Pasadena, CA  91125
        USA
;
_publ_contact_author_email mikeday@caltech.edu
_publ_contact_author_fax '(626) 449 4159'
_publ_contact_author_phone '(626) 395 2734'
_publ_section_title
;
 Synthesis and Activity of Ruthenium Olefin Metathesis Catalysts
 Coordinated with Thiazol-2-ylidene Ligands
;
_journal_name_full 'Journal of the American Chemical Society'
_journal_page_first 2234
_journal_page_last 2245
_journal_paper_doi 10.1021/ja075849v
_journal_volume 130
_journal_year 2008
_chemical_formula_moiety 'C22 H25 Cl2 N O Ru S'
_chemical_formula_sum 'C22 H25 Cl2 N O Ru S'
_chemical_formula_weight 523.46
_chemical_name_systematic
;
 ?
;
_space_group_IT_number 19
_symmetry_cell_setting orthorhombic
_symmetry_space_group_name_Hall 'P 2ac 2ab'
_symmetry_space_group_name_H-M 'P 21 21 21'
_atom_sites_solution_hydrogens difmap
_atom_sites_solution_primary direct
_atom_sites_solution_secondary difmap
_audit_creation_method SHELXL-97
_cell_angle_alpha 90.00
_cell_angle_beta 90.00
_cell_angle_gamma 90.00
_cell_formula_units_Z 4
_cell_length_a 9.7492(3)
_cell_length_b 11.2812(4)
_cell_length_c 20.1232(6)
_cell_measurement_reflns_used 17769
_cell_measurement_temperature 100(2)
_cell_measurement_theta_max 39.90
_cell_measurement_theta_min 2.32
_cell_volume 2213.20(12)
_computing_cell_refinement 'Bruker SAINT v6.45A'
_computing_data_collection 'Bruker SMART v5.630'
_computing_data_reduction 'Bruker SAINT v6.45A'
_computing_molecular_graphics 'Bruker XP v5.1'
_computing_publication_material 'Bruker XCIF v6.12'
_computing_structure_refinement 'Bruker XL v6.12'
_computing_structure_solution 'Bruker XS v6.12'
_diffrn_ambient_temperature 100(2)
_diffrn_measured_fraction_theta_full 0.948
_diffrn_measured_fraction_theta_max 0.948
_diffrn_measurement_device_type 'Bruker SMART 1000'
_diffrn_measurement_method '\w scans at 5 \f settings'
_diffrn_radiation_monochromator graphite
_diffrn_radiation_source 'fine-focus sealed tube'
_diffrn_radiation_type MoK\a
_diffrn_radiation_wavelength 0.71073
_diffrn_reflns_av_R_equivalents 0.0912
_diffrn_reflns_av_sigmaI/netI 0.0947
_diffrn_reflns_limit_h_max 15
_diffrn_reflns_limit_h_min -17
_diffrn_reflns_limit_k_max 15
_diffrn_reflns_limit_k_min -20
_diffrn_reflns_limit_l_max 36
_diffrn_reflns_limit_l_min -36
_diffrn_reflns_number 48121
_diffrn_reflns_theta_full 40.55
_diffrn_reflns_theta_max 40.55
_diffrn_reflns_theta_min 2.02
_exptl_absorpt_coefficient_mu 1.057
_exptl_absorpt_correction_T_max 0.8325
_exptl_absorpt_correction_T_min 0.7634
_exptl_absorpt_correction_type none
_exptl_crystal_colour Brown
_exptl_crystal_density_diffrn 1.571
_exptl_crystal_density_meas 0
_exptl_crystal_description Triangular
_exptl_crystal_F_000 1064
_exptl_crystal_size_max 0.27
_exptl_crystal_size_mid 0.23
_exptl_crystal_size_min 0.18
_refine_diff_density_max 1.424
_refine_diff_density_min -1.930
_refine_diff_density_rms 0.153
_refine_ls_abs_structure_details 'Flack H D (1983), Acta Cryst. A39, 876-881'
_refine_ls_abs_structure_Flack -0.03(2)
_refine_ls_extinction_method none
_refine_ls_goodness_of_fit_ref 1.079
_refine_ls_hydrogen_treatment Unrestrained
_refine_ls_matrix_type 'Full matrix'
_refine_ls_number_parameters 353
_refine_ls_number_reflns 12769
_refine_ls_number_restraints 0
_refine_ls_restrained_S_all 1.079
_refine_ls_R_factor_all 0.0668
_refine_ls_R_factor_gt 0.0426
_refine_ls_shift/su_max 0.002
_refine_ls_shift/su_mean 0.000
_refine_ls_structure_factor_coef Fsqd
_refine_ls_weighting_details w=1/s^2^(Fo^2^)
_refine_ls_weighting_scheme sigma
_refine_ls_wR_factor_gt 0.0669
_refine_ls_wR_factor_ref 0.0707
_reflns_number_gt 9250
_reflns_number_total 12769
_reflns_threshold_expression >2sigma(I)
_cod_data_source_file ja075849vsi20070803_084406.cif
_cod_data_source_block gcv10
_cod_depositor_comments
;
The following automatic conversions were performed:

'_atom_sites_solution_primary' value 'direct methods' was changed to
'direct'.

'_atom_sites_solution_secondary' value 'Difference Fourier map' was
changed to 'difmap'.

'_atom_sites_solution_hydrogens' value 'Difference Fourier map' was
changed to 'difmap'.

Automatic conversion script
Id: cif_fix_values 6452 2018-10-05 10:23:21Z andrius 
;
_cod_database_code 4107433

loop_
_symmetry_equiv_pos_as_xyz
'x, y, z'
'-x+1/2, -y, z+1/2'
'-x, y+1/2, -z+1/2'
'x+1/2, -y+1/2, -z'

loop_
_atom_site_label
_atom_site_type_symbol
_atom_site_fract_x
_atom_site_fract_y
_atom_site_fract_z
_atom_site_U_iso_or_equiv
_atom_site_adp_type
_atom_site_occupancy
_atom_site_symmetry_multiplicity
_atom_site_calc_flag
Ru1 Ru 0.045661(15) -0.005242(15) 0.898670(8) 0.00907(3) Uani 1 1 d
Cl1 Cl -0.03943(6) 0.02044(4) 1.00716(2) 0.01412(9) Uani 1 1 d
Cl2 Cl 0.10552(6) 0.05356(5) 0.79172(3) 0.01443(10) Uani 1 1 d
O1 O 0.24501(16) 0.07929(13) 0.93258(8) 0.0124(3) Uani 1 1 d
N1 N -0.22478(19) -0.04373(16) 0.83622(9) 0.0111(4) Uani 1 1 d
S1 S -0.14256(6) -0.24358(5) 0.87090(3) 0.01414(11) Uani 1 1 d
C1 C -0.1140(2) -0.09251(18) 0.86719(11) 0.0113(4) Uani 1 1 d
C2 C -0.3298(2) -0.12236(19) 0.81580(11) 0.0128(4) Uani 1 1 d
C3 C -0.3001(2) -0.2354(2) 0.83068(12) 0.0140(4) Uani 1 1 d
C4 C -0.4599(3) -0.0743(2) 0.78630(13) 0.0172(4) Uani 1 1 d
C5 C -0.3853(3) -0.3432(2) 0.81924(15) 0.0194(5) Uani 1 1 d
C6 C -0.2307(2) 0.08362(19) 0.82674(12) 0.0125(4) Uani 1 1 d
C7 C -0.2432(2) 0.15441(19) 0.88441(11) 0.0136(4) Uani 1 1 d
C8 C -0.2423(3) 0.2764(2) 0.87864(13) 0.0185(5) Uani 1 1 d
C9 C -0.2279(3) 0.3273(2) 0.81617(13) 0.0204(5) Uani 1 1 d
C10 C -0.2156(3) 0.2575(2) 0.76080(13) 0.0193(5) Uani 1 1 d
C11 C -0.2167(2) 0.1326(2) 0.76380(12) 0.0160(4) Uani 1 1 d
C12 C -0.1960(3) 0.0604(2) 0.70258(14) 0.0211(5) Uani 1 1 d
C13 C 0.1522(2) -0.13698(18) 0.90964(11) 0.0114(4) Uani 1 1 d
C14 C 0.2916(2) -0.12400(18) 0.93329(11) 0.0113(4) Uani 1 1 d
C15 C 0.3806(3) -0.2187(2) 0.94446(11) 0.0134(4) Uani 1 1 d
C16 C 0.5140(2) -0.2005(2) 0.96664(12) 0.0156(5) Uani 1 1 d
C17 C 0.5590(3) -0.0847(2) 0.97830(12) 0.0175(4) Uani 1 1 d
C18 C 0.4732(2) 0.0120(2) 0.96751(11) 0.0157(4) Uani 1 1 d
C19 C 0.33973(19) -0.0076(2) 0.94506(10) 0.0126(4) Uani 1 1 d
C20 C 0.2877(3) 0.20525(19) 0.92983(12) 0.0142(4) Uani 1 1 d
C21 C 0.1563(3) 0.2754(2) 0.93102(14) 0.0188(5) Uani 1 1 d
C22 C 0.3750(3) 0.2299(2) 0.86949(13) 0.0177(5) Uani 1 1 d
H4A H -0.517(3) -0.138(2) 0.7803(14) 0.021(8) Uiso 1 1 d
H4B H -0.444(4) -0.032(3) 0.747(2) 0.077(14) Uiso 1 1 d
H4C H -0.516(3) -0.016(3) 0.8076(16) 0.041(9) Uiso 1 1 d
H5A H -0.483(3) -0.313(2) 0.8052(15) 0.024(8) Uiso 1 1 d
H5B H -0.381(4) -0.386(3) 0.8595(19) 0.054(12) Uiso 1 1 d
H5C H -0.353(3) -0.387(3) 0.7973(17) 0.033(10) Uiso 1 1 d
H7 H -0.251(2) 0.117(2) 0.9279(12) 0.004(6) Uiso 1 1 d
H8 H -0.253(3) 0.325(3) 0.9164(15) 0.028(8) Uiso 1 1 d
H9 H -0.222(2) 0.411(2) 0.8113(12) 0.007(6) Uiso 1 1 d
H10 H -0.208(3) 0.281(3) 0.7218(16) 0.031(9) Uiso 1 1 d
H12A H -0.171(3) -0.018(3) 0.7133(14) 0.027(8) Uiso 1 1 d
H12B H -0.107(3) 0.085(3) 0.6773(16) 0.034(9) Uiso 1 1 d
H12C H -0.266(3) 0.060(3) 0.6724(16) 0.039(10) Uiso 1 1 d
H13 H 0.120(3) -0.220(2) 0.9014(15) 0.021(7) Uiso 1 1 d
H15 H 0.355(3) -0.298(2) 0.9330(13) 0.015(7) Uiso 1 1 d
H16 H 0.573(3) -0.268(2) 0.9723(12) 0.009(6) Uiso 1 1 d
H17 H 0.658(3) -0.074(2) 0.9938(13) 0.012(7) Uiso 1 1 d
H18 H 0.509(3) 0.082(2) 0.9795(14) 0.012(7) Uiso 1 1 d
H20 H 0.346(3) 0.216(3) 0.9634(14) 0.021(8) Uiso 1 1 d
H21A H 0.100(3) 0.258(2) 0.8883(14) 0.019(7) Uiso 1 1 d
H21B H 0.187(3) 0.357(3) 0.9302(16) 0.041(10) Uiso 1 1 d
H21C H 0.104(3) 0.251(2) 0.9716(12) 0.009(6) Uiso 1 1 d
H22A H 0.462(4) 0.184(3) 0.8698(17) 0.053(11) Uiso 1 1 d
H22B H 0.408(3) 0.313(3) 0.8719(15) 0.032(9) Uiso 1 1 d
H22C H 0.317(3) 0.226(3) 0.8313(16) 0.028(8) Uiso 1 1 d

loop_
_atom_site_aniso_label
_atom_site_aniso_U_11
_atom_site_aniso_U_22
_atom_site_aniso_U_33
_atom_site_aniso_U_23
_atom_site_aniso_U_13
_atom_site_aniso_U_12
Ru1 0.00882(6) 0.00785(6) 0.01055(5) -0.00001(6) -0.00014(6) -0.00028(8)
Cl1 0.0157(2) 0.0138(2) 0.0128(2) -0.00049(15) 0.0016(2) 0.0016(2)
Cl2 0.0159(2) 0.0155(2) 0.0119(2) 0.00162(18) 0.0018(2) -0.0015(2)
O1 0.0118(7) 0.0085(6) 0.0170(8) -0.0022(5) -0.0009(7) -0.0019(6)
N1 0.0099(8) 0.0129(8) 0.0107(8) 0.0018(6) -0.0010(7) -0.0004(7)
S1 0.0125(2) 0.0090(2) 0.0209(3) 0.0007(2) -0.0032(2) -0.0008(2)
C1 0.0139(10) 0.0104(9) 0.0096(9) 0.0013(7) 0.0015(8) 0.0019(8)
C2 0.0119(10) 0.0153(10) 0.0113(10) -0.0023(8) 0.0011(8) -0.0020(8)
C3 0.0109(9) 0.0161(10) 0.0152(10) -0.0042(8) -0.0002(8) -0.0003(9)
C4 0.0115(10) 0.0204(10) 0.0198(11) -0.0012(8) -0.0031(10) -0.0009(11)
C5 0.0185(12) 0.0159(11) 0.0237(13) -0.0061(10) 0.0001(11) -0.0015(10)
C6 0.0104(10) 0.0117(9) 0.0154(11) 0.0025(8) -0.0009(9) -0.0017(8)
C7 0.0114(10) 0.0148(9) 0.0146(11) 0.0041(7) 0.0001(8) 0.0014(8)
C8 0.0228(12) 0.0147(10) 0.0179(11) 0.0003(8) 0.0016(10) 0.0018(10)
C9 0.0250(13) 0.0113(10) 0.0251(13) 0.0041(9) -0.0010(11) -0.0004(10)
C10 0.0247(12) 0.0149(10) 0.0182(11) 0.0075(9) 0.0014(10) 0.0037(11)
C11 0.0163(11) 0.0177(10) 0.0139(10) 0.0025(8) -0.0010(9) 0.0003(9)
C12 0.0247(13) 0.0215(12) 0.0172(12) 0.0014(10) -0.0022(11) 0.0027(11)
C13 0.0136(10) 0.0103(8) 0.0103(10) -0.0004(7) 0.0007(8) -0.0016(8)
C14 0.0118(10) 0.0107(9) 0.0113(9) 0.0008(7) 0.0011(8) 0.0010(8)
C15 0.0168(11) 0.0119(9) 0.0114(10) 0.0015(7) 0.0004(9) 0.0036(9)
C16 0.0146(11) 0.0179(10) 0.0143(10) 0.0029(8) -0.0009(9) 0.0031(9)
C17 0.0125(11) 0.0225(10) 0.0174(11) 0.0006(8) -0.0011(10) 0.0000(10)
C18 0.0151(10) 0.0152(10) 0.0168(9) -0.0016(8) -0.0035(8) -0.0022(11)
C19 0.0127(8) 0.0135(9) 0.0117(8) -0.0010(9) -0.0002(7) -0.0002(10)
C20 0.0140(11) 0.0116(9) 0.0169(11) -0.0039(8) 0.0002(9) -0.0027(9)
C21 0.0161(11) 0.0117(10) 0.0286(14) -0.0033(9) 0.0038(10) 0.0046(9)
C22 0.0197(12) 0.0157(11) 0.0176(11) 0.0006(9) 0.0007(10) -0.0033(10)

loop_
_atom_type_symbol
_atom_type_description
_atom_type_scat_dispersion_real
_atom_type_scat_dispersion_imag
_atom_type_scat_source
C C 0.0033 0.0016 'International Tables Vol C Tables 4.2.6.8 and 6.1.1.4'
H H 0.0000 0.0000 'International Tables Vol C Tables 4.2.6.8 and 6.1.1.4'
N N 0.0061 0.0033 'International Tables Vol C Tables 4.2.6.8 and 6.1.1.4'
O O 0.0106 0.0060 'International Tables Vol C Tables 4.2.6.8 and 6.1.1.4'
S S 0.1246 0.1234 'International Tables Vol C Tables 4.2.6.8 and 6.1.1.4'
Cl Cl 0.1484 0.1585 'International Tables Vol C Tables 4.2.6.8 and 6.1.1.4'
Ru Ru -1.2594 0.8363 'International Tables Vol C Tables 4.2.6.8 and 6.1.1.4'

loop_
_geom_angle_atom_site_label_1
_geom_angle_atom_site_label_2
_geom_angle_atom_site_label_3
_geom_angle
_geom_angle_publ_flag
C13 Ru1 C1 94.72(9) yes
C13 Ru1 O1 79.56(8) yes
C1 Ru1 O1 173.94(7) yes
C13 Ru1 Cl2 101.61(7) yes
C1 Ru1 Cl2 92.51(7) yes
O1 Ru1 Cl2 86.76(4) yes
C13 Ru1 Cl1 100.86(7) yes
C1 Ru1 Cl1 94.72(7) yes
O1 Ru1 Cl1 88.35(4) yes
Cl2 Ru1 Cl1 155.714(19) yes
C19 O1 C20 120.25(17) ?
C19 O1 Ru1 109.37(12) ?
C20 O1 Ru1 129.21(13) ?
C1 N1 C2 116.94(18) ?
C1 N1 C6 119.45(19) ?
C2 N1 C6 123.6(2) ?
C1 S1 C3 94.02(11) ?
N1 C1 S1 106.85(16) ?
N1 C1 Ru1 125.30(15) ?
S1 C1 Ru1 127.84(12) ?
C3 C2 N1 112.0(2) ?
C3 C2 C4 127.9(2) ?
N1 C2 C4 119.98(19) ?
C2 C3 C5 128.4(2) ?
C2 C3 S1 110.20(17) ?
C5 C3 S1 121.39(18) ?
C2 C4 H4A 106.2(17) ?
C2 C4 H4B 112(2) ?
H4A C4 H4B 113(3) ?
C2 C4 H4C 123.6(18) ?
H4A C4 H4C 105(2) ?
H4B C4 H4C 97(3) ?
C3 C5 H5A 106.2(15) ?
C3 C5 H5B 105(2) ?
H5A C5 H5B 116(3) ?
C3 C5 H5C 114(3) ?
H5A C5 H5C 116(3) ?
H5B C5 H5C 99(3) ?
C11 C6 C7 122.2(2) ?
C11 C6 N1 120.7(2) ?
C7 C6 N1 117.1(2) ?
C8 C7 C6 119.5(2) ?
C8 C7 H7 120.7(14) ?
C6 C7 H7 119.7(14) ?
C7 C8 C9 119.2(2) ?
C7 C8 H8 120.9(18) ?
C9 C8 H8 119.9(18) ?
C10 C9 C8 120.5(2) ?
C10 C9 H9 118.8(15) ?
C8 C9 H9 120.6(15) ?
C9 C10 C11 122.6(2) ?
C9 C10 H10 127(2) ?
C11 C10 H10 111(2) ?
C6 C11 C10 115.9(2) ?
C6 C11 C12 123.3(2) ?
C10 C11 C12 120.6(2) ?
C11 C12 H12A 111.0(17) ?
C11 C12 H12B 111.6(17) ?
H12A C12 H12B 98(2) ?
C11 C12 H12C 117(2) ?
H12A C12 H12C 110(3) ?
H12B C12 H12C 108(2) ?
C14 C13 Ru1 119.42(15) ?
C14 C13 H13 116.4(15) ?
Ru1 C13 H13 124.1(15) ?
C15 C14 C19 118.5(2) ?
C15 C14 C13 124.1(2) ?
C19 C14 C13 117.42(19) ?
C16 C15 C14 121.4(2) ?
C16 C15 H15 116.9(16) ?
C14 C15 H15 121.3(17) ?
C15 C16 C17 119.0(2) ?
C15 C16 H16 118.6(15) ?
C17 C16 H16 122.4(15) ?
C18 C17 C16 121.1(2) ?
C18 C17 H17 121.5(15) ?
C16 C17 H17 117.3(15) ?
C17 C18 C19 119.2(2) ?
C17 C18 H18 114.4(17) ?
C19 C18 H18 126.2(17) ?
O1 C19 C18 125.1(2) ?
O1 C19 C14 114.20(18) ?
C18 C19 C14 120.7(2) ?
O1 C20 C21 105.31(19) ?
O1 C20 C22 111.42(18) ?
C21 C20 C22 113.3(2) ?
O1 C20 H20 106.6(19) ?
C21 C20 H20 117.0(19) ?
C22 C20 H20 103.1(19) ?
C20 C21 H21A 109.5(15) ?
C20 C21 H21B 104(2) ?
H21A C21 H21B 109(2) ?
C20 C21 H21C 107.7(14) ?
H21A C21 H21C 111(2) ?
H21B C21 H21C 116(2) ?
C20 C22 H22A 112(2) ?
C20 C22 H22B 108.5(18) ?
H22A C22 H22B 102(3) ?
C20 C22 H22C 107.7(19) ?
H22A C22 H22C 119(3) ?
H22B C22 H22C 106(2) ?

loop_
_geom_bond_atom_site_label_1
_geom_bond_atom_site_label_2
_geom_bond_distance
_geom_bond_publ_flag
Ru1 C13 1.826(2) yes
Ru1 C1 1.947(2) yes
Ru1 O1 2.2699(16) yes
Ru1 Cl2 2.3265(6) yes
Ru1 Cl1 2.3533(5) yes
O1 C19 1.370(3) ?
O1 C20 1.482(3) ?
N1 C1 1.363(3) ?
N1 C2 1.416(3) ?
N1 C6 1.450(3) ?
S1 C1 1.729(2) ?
S1 C3 1.738(2) ?
C2 C3 1.342(3) ?
C2 C4 1.501(3) ?
C3 C5 1.491(3) ?
C4 H4A 0.92(3) ?
C4 H4B 0.93(4) ?
C4 H4C 0.95(3) ?
C5 H5A 1.05(3) ?
C5 H5B 0.95(4) ?
C5 H5C 0.73(3) ?
C6 C11 1.389(3) ?
C6 C7 1.414(3) ?
C7 C8 1.382(3) ?
C7 H7 0.98(2) ?
C8 C9 1.389(4) ?
C8 H8 0.94(3) ?
C9 C10 1.370(4) ?
C9 H9 0.96(2) ?
C10 C11 1.410(3) ?
C10 H10 0.83(3) ?
C11 C12 1.491(4) ?
C12 H12A 0.94(3) ?
C12 H12B 1.05(3) ?
C12 H12C 0.91(3) ?
C13 C14 1.448(3) ?
C13 H13 1.01(3) ?
C14 C15 1.394(3) ?
C14 C19 1.415(3) ?
C15 C16 1.390(3) ?
C15 H15 0.96(3) ?
C16 C17 1.399(3) ?
C16 H16 0.96(2) ?
C17 C18 1.392(3) ?
C17 H17 1.02(3) ?
C18 C19 1.395(3) ?
C18 H18 0.90(3) ?
C20 C21 1.506(3) ?
C20 C22 1.508(3) ?
C20 H20 0.89(3) ?
C21 H21A 1.04(3) ?
C21 H21B 0.97(3) ?
C21 H21C 1.00(3) ?
C22 H22A 1.00(4) ?
C22 H22B 0.99(3) ?
C22 H22C 0.96(3) ?
